data_7051597
loop_
_publ_author_name
'Jin, Can'
'Wang, Zhong-Xia'

_publ_section_title
;
 Synthesis and characterization of lithium, aluminium and zinc
 complexes supported by pyrazolyl-based N,N&#x2032;-chelate ligands
;
_journal_issue 3
_journal_name_full 'New Journal of Chemistry'
_journal_page_first 659
_journal_paper_doi 10.1039/b811094h
_journal_volume 33
_journal_year 2009
_chemical_formula_sum 'C26 H36 Al N3'
_chemical_formula_weight 417.56
_chemical_name_systematic
;
?
;
_space_group_IT_number 14
_symmetry_cell_setting monoclinic
_symmetry_space_group_name_Hall '-P 2yn'
_symmetry_space_group_name_H-M 'P 1 21/n 1'
_atom_sites_solution_hydrogens geom
_atom_sites_solution_primary direct
_atom_sites_solution_secondary difmap
_audit_creation_method SHELXL-97
_cell_angle_alpha 90.00
_cell_angle_beta 108.400(10)
_cell_angle_gamma 90.00
_cell_formula_units_Z 4
_cell_length_a 11.977(7)
_cell_length_b 18.109(11)
_cell_length_c 12.058(7)
_cell_measurement_reflns_used 1036
_cell_measurement_temperature 293(2)
_cell_measurement_theta_max 24.13
_cell_measurement_theta_min 2.25
_cell_volume 2482(3)
_computing_cell_refinement 'Bruker SMART'
_computing_data_collection 'Bruker SMART'
_computing_data_reduction 'Bruker SAINT'
_computing_molecular_graphics 'Bruker SHELXTL'
_computing_publication_material 'Bruker SHELXTL'
_computing_structure_refinement 'SHELXL-97 (Sheldrick, 1997)'
_computing_structure_solution 'SHELXS-97 (Sheldrick, 1990)'
_diffrn_ambient_temperature 293(2)
_diffrn_measured_fraction_theta_full 0.984
_diffrn_measured_fraction_theta_max 0.984
_diffrn_measurement_device_type 'CCD area detector'
_diffrn_measurement_method 'phi and omega scans'
_diffrn_radiation_monochromator graphite
_diffrn_radiation_source 'fine-focus sealed tube'
_diffrn_radiation_type MoK\a
_diffrn_radiation_wavelength 0.71073
_diffrn_reflns_av_R_equivalents 0.2050
_diffrn_reflns_av_sigmaI/netI 0.2852
_diffrn_reflns_limit_h_max 14
_diffrn_reflns_limit_h_min -7
_diffrn_reflns_limit_k_max 21
_diffrn_reflns_limit_k_min -18
_diffrn_reflns_limit_l_max 14
_diffrn_reflns_limit_l_min -14
_diffrn_reflns_number 11862
_diffrn_reflns_theta_full 25.02
_diffrn_reflns_theta_max 25.02
_diffrn_reflns_theta_min 2.09
_exptl_absorpt_coefficient_mu 0.098
_exptl_absorpt_correction_T_max 1.000000
_exptl_absorpt_correction_T_min 0.870279
_exptl_absorpt_correction_type multi-scan
_exptl_absorpt_process_details SADABS
_exptl_crystal_density_diffrn 1.118
_exptl_crystal_density_meas ?
_exptl_crystal_density_method 'not measured'
_exptl_crystal_F_000 904
_exptl_crystal_size_max 0.14
_exptl_crystal_size_mid 0.10
_exptl_crystal_size_min 0.08
_refine_diff_density_max 0.263
_refine_diff_density_min -0.310
_refine_diff_density_rms 0.060
_refine_ls_extinction_coef 0.018(2)
_refine_ls_extinction_expression Fc^*^=kFc[1+0.001xFc^2^\l^3^/sin(2\q)]^-1/4^
_refine_ls_extinction_method SHELXL
_refine_ls_goodness_of_fit_ref 1.060
_refine_ls_hydrogen_treatment constr
_refine_ls_matrix_type full
_refine_ls_number_parameters 278
_refine_ls_number_reflns 4315
_refine_ls_number_restraints 12
_refine_ls_restrained_S_all 1.065
_refine_ls_R_factor_all 0.2726
_refine_ls_R_factor_gt 0.0927
_refine_ls_shift/su_max 0.001
_refine_ls_shift/su_mean 0.000
_refine_ls_structure_factor_coef Fsqd
_refine_ls_weighting_details 'calc w=1/[\s^2^(Fo^2^)+(0.0534P)^2^+0.0000P] where P=(Fo^2^+2Fc^2^)/3'
_refine_ls_weighting_scheme calc
_refine_ls_wR_factor_gt 0.1613
_refine_ls_wR_factor_ref 0.1983
_reflns_number_gt 1365
_reflns_number_total 4315
_reflns_threshold_expression >2sigma(I)
_cod_data_source_file b811094h.txt
_cod_data_source_block 70715d
_cod_depositor_comments
;
The following automatic conversions were performed:
'_symmetry_cell_setting' value 'Monoclinic' changed to 'monoclinic'
according to '/home/saulius/struct/CIF-dictionaries/cif_core.dic'
dictionary named 'cif_core.dic' version 2.4.1 from
2010-06-29.

'_exptl_absorpt_correction_type' value 'MULTI-SCAN' changed
to 'multi-scan' according to
'/home/saulius/struct/CIF-dictionaries/cif_core.dic' dictionary named
'cif_core.dic' version 2.4.1 from
2010-06-29.

'_refine_ls_hydrogen_treatment' value 'CONSTR' changed to
'constr' according to '/home/saulius/struct/CIF-dictionaries/cif_core.dic'
dictionary named 'cif_core.dic' version 2.4.1 from 2010-06-29.

Automatic conversion script
Id: cif_fix_enum 1527 2010-12-29 10:47:43Z saulius 

The following automatic conversions were performed:

'_exptl_crystal_density_meas' value 'NONE' was changed to '?' - the
value is perceived as not measured.

Automatic conversion script
Id: cif_fix_values 3008 2015-01-20 13:52:24Z robertas 
;
_cod_original_sg_symbol_H-M P2(1)/n
_cod_database_code 7051597

loop_
_symmetry_equiv_pos_as_xyz
'x, y, z'
'-x+1/2, y+1/2, -z+1/2'
'-x, -y, -z'
'x-1/2, -y-1/2, z-1/2'

loop_
_atom_site_label
_atom_site_type_symbol
_atom_site_fract_x
_atom_site_fract_y
_atom_site_fract_z
_atom_site_U_iso_or_equiv
_atom_site_adp_type
_atom_site_occupancy
_atom_site_symmetry_multiplicity
_atom_site_calc_flag
_atom_site_refinement_flags
_atom_site_disorder_assembly
_atom_site_disorder_group
Al1 Al 0.47603(18) 0.20683(11) 0.02676(17) 0.0533(7) Uani 1 1 d . . .
N1 N 0.5310(4) 0.3082(3) 0.0416(4) 0.0437(14) Uani 1 1 d . . .
N2 N 0.5457(4) 0.3454(3) 0.1435(5) 0.0495(14) Uani 1 1 d . . .
N3 N 0.3754(4) 0.2183(2) 0.1153(4) 0.0419(13) Uani 1 1 d . . .
C1 C 0.5660(6) 0.3382(4) -0.1495(5) 0.091(3) Uani 1 1 d . . .
H1A H 0.6203 0.2988 -0.1470 0.136 Uiso 1 1 calc R . .
H1B H 0.5885 0.3810 -0.1844 0.136 Uiso 1 1 calc R . .
H1C H 0.4882 0.3232 -0.1952 0.136 Uiso 1 1 calc R . .
C2 C 0.5675(6) 0.3567(4) -0.0256(6) 0.0555(19) Uani 1 1 d . . .
C3 C 0.5989(6) 0.4234(4) 0.0332(7) 0.069(2) Uani 1 1 d . . .
H3 H 0.6255 0.4656 0.0055 0.083 Uiso 1 1 calc R . .
C4 C 0.5831(6) 0.4148(4) 0.1382(6) 0.0530(19) Uani 1 1 d . . .
C5 C 0.6057(6) 0.4692(4) 0.2381(5) 0.083(3) Uani 1 1 d . . .
H5A H 0.5350 0.4758 0.2584 0.125 Uiso 1 1 calc R . .
H5B H 0.6295 0.5157 0.2147 0.125 Uiso 1 1 calc R . .
H5C H 0.6669 0.4506 0.3045 0.125 Uiso 1 1 calc R . .
C6 C 0.5125(5) 0.3080(3) 0.2349(5) 0.0488(18) Uani 1 1 d . . .
H6A H 0.5260 0.3410 0.3013 0.059 Uiso 1 1 calc R . .
H6B H 0.5623 0.2651 0.2604 0.059 Uiso 1 1 calc R . .
C7 C 0.3832(5) 0.2835(3) 0.1950(5) 0.0401(16) Uani 1 1 d . . .
C8 C 0.3098(5) 0.3488(3) 0.1354(6) 0.0406(16) Uani 1 1 d . . .
C9 C 0.2662(5) 0.3574(4) 0.0154(6) 0.0519(18) Uani 1 1 d . . .
H9 H 0.2839 0.3207 -0.0304 0.062 Uiso 1 1 calc R . .
C10 C 0.1991(6) 0.4156(4) -0.0412(6) 0.062(2) Uani 1 1 d . . .
H10 H 0.1712 0.4173 -0.1224 0.075 Uiso 1 1 calc R . .
C11 C 0.1739(6) 0.4713(5) 0.0240(8) 0.078(2) Uani 1 1 d . . .
H11 H 0.1262 0.5103 -0.0133 0.093 Uiso 1 1 calc R . .
C12 C 0.2187(7) 0.4700(4) 0.1449(8) 0.084(3) Uani 1 1 d . . .
H12 H 0.2067 0.5093 0.1895 0.101 Uiso 1 1 calc R . .
C13 C 0.2829(6) 0.4074(4) 0.1980(6) 0.067(2) Uani 1 1 d . . .
H13 H 0.3089 0.4048 0.2792 0.080 Uiso 1 1 calc R . .
C14 C 0.3564(5) 0.2607(3) 0.3077(5) 0.0505(18) Uani 1 1 d . . .
H14A H 0.3788 0.3012 0.3629 0.061 Uiso 1 1 calc R . .
H14B H 0.2720 0.2543 0.2885 0.061 Uiso 1 1 calc R . .
C15 C 0.4162(5) 0.1907(3) 0.3688(5) 0.065(2) Uani 1 1 d . . .
H15A H 0.3919 0.1494 0.3169 0.098 Uiso 1 1 calc R . .
H15B H 0.3943 0.1824 0.4378 0.098 Uiso 1 1 calc R . .
H15C H 0.5001 0.1964 0.3901 0.098 Uiso 1 1 calc R . .
C16 C 0.2697(6) 0.1770(4) 0.0937(5) 0.0454(17) Uani 1 1 d . . .
C17 C 0.1612(6) 0.2073(4) 0.0872(4) 0.0533(19) Uani 1 1 d . . .
H17 H 0.1552 0.2582 0.0948 0.064 Uiso 1 1 calc R . .
C18 C 0.0627(6) 0.1647(5) 0.0699(5) 0.069(2) Uani 1 1 d . . .
H18 H -0.0075 0.1870 0.0690 0.082 Uiso 1 1 calc R . .
C19 C 0.0651(8) 0.0905(5) 0.0539(6) 0.078(2) Uani 1 1 d . . .
H19 H -0.0028 0.0623 0.0401 0.093 Uiso 1 1 calc R . .
C20 C 0.1691(8) 0.0583(4) 0.0586(6) 0.066(2) Uani 1 1 d . . .
H20 H 0.1717 0.0075 0.0481 0.079 Uiso 1 1 calc R . .
C21 C 0.2728(7) 0.0997(4) 0.0787(5) 0.059(2) Uani 1 1 d . . .
C22 C 0.3842(7) 0.0588(4) 0.0937(6) 0.090(3) Uani 1 1 d . . .
H22A H 0.3995 0.0566 0.0203 0.134 Uiso 1 1 calc R . .
H22B H 0.3771 0.0096 0.1203 0.134 Uiso 1 1 calc R . .
H22C H 0.4478 0.0837 0.1502 0.134 Uiso 1 1 calc R . .
C23 C 0.3821(6) 0.1871(4) -0.1376(5) 0.077(2) Uani 1 1 d . . .
H23A H 0.3080 0.1659 -0.1366 0.092 Uiso 1 1 calc R . .
H23B H 0.3639 0.2346 -0.1763 0.092 Uiso 1 1 calc R . .
C24 C 0.4288(7) 0.1379(4) -0.2157(7) 0.118(3) Uani 1 1 d U . .
H24A H 0.5068 0.1533 -0.2110 0.176 Uiso 1 1 calc R . .
H24B H 0.3782 0.1418 -0.2950 0.176 Uiso 1 1 calc R . .
H24C H 0.4307 0.0875 -0.1901 0.176 Uiso 1 1 calc R . .
C25 C 0.6270(6) 0.1529(4) 0.0993(6) 0.082(2) Uani 1 1 d . . .
H25A H 0.6513 0.1612 0.1830 0.098 Uiso 1 1 calc R . .
H25B H 0.6120 0.1004 0.0863 0.098 Uiso 1 1 calc R . .
C26 C 0.7258(7) 0.1729(5) 0.0569(7) 0.127(3) Uani 1 1 d U . .
H26A H 0.6990 0.1742 -0.0269 0.190 Uiso 1 1 calc R . .
H26B H 0.7873 0.1369 0.0834 0.190 Uiso 1 1 calc R . .
H26C H 0.7554 0.2207 0.0867 0.190 Uiso 1 1 calc R . .

loop_
_atom_site_aniso_label
_atom_site_aniso_U_11
_atom_site_aniso_U_22
_atom_site_aniso_U_33
_atom_site_aniso_U_23
_atom_site_aniso_U_13
_atom_site_aniso_U_12
Al1 0.0574(14) 0.0491(13) 0.0602(14) -0.0081(12) 0.0282(11) -0.0024(12)
N1 0.042(3) 0.061(4) 0.038(3) -0.008(3) 0.026(3) -0.007(3)
N2 0.042(4) 0.065(4) 0.047(4) 0.001(3) 0.022(3) -0.012(3)
N3 0.040(3) 0.037(3) 0.054(3) -0.007(3) 0.023(3) -0.011(3)
C1 0.109(7) 0.119(7) 0.065(5) -0.002(5) 0.057(5) 0.006(5)
C2 0.051(5) 0.074(5) 0.054(5) -0.006(4) 0.034(4) 0.000(4)
C3 0.061(5) 0.076(6) 0.076(6) 0.009(5) 0.030(5) -0.001(4)
C4 0.054(5) 0.055(5) 0.061(5) -0.006(4) 0.035(4) -0.018(4)
C5 0.123(7) 0.066(5) 0.052(5) -0.013(4) 0.015(5) -0.038(5)
C6 0.047(4) 0.068(5) 0.036(4) 0.008(3) 0.019(3) -0.011(4)
C7 0.041(4) 0.049(4) 0.036(4) -0.004(4) 0.021(3) -0.010(3)
C8 0.041(4) 0.050(4) 0.033(4) -0.005(4) 0.015(3) -0.003(3)
C9 0.052(5) 0.053(5) 0.052(5) 0.003(4) 0.020(4) -0.002(4)
C10 0.053(5) 0.056(5) 0.072(5) 0.007(5) 0.012(4) 0.011(4)
C11 0.059(6) 0.072(6) 0.098(7) 0.026(6) 0.019(5) 0.004(4)
C12 0.088(7) 0.076(6) 0.099(7) -0.017(6) 0.045(6) 0.030(5)
C13 0.070(6) 0.073(6) 0.061(5) -0.012(5) 0.024(4) 0.005(5)
C14 0.042(4) 0.072(5) 0.037(4) -0.003(4) 0.011(3) -0.024(4)
C15 0.079(5) 0.055(5) 0.053(4) 0.016(4) 0.008(4) -0.017(4)
C16 0.050(5) 0.063(5) 0.025(4) 0.005(3) 0.014(3) 0.001(4)
C17 0.047(5) 0.077(5) 0.036(4) -0.003(4) 0.014(3) -0.033(5)
C18 0.056(5) 0.095(7) 0.057(5) 0.009(5) 0.021(4) -0.022(5)
C19 0.069(7) 0.087(7) 0.073(6) -0.008(5) 0.016(5) -0.040(6)
C20 0.073(6) 0.056(5) 0.069(5) -0.008(4) 0.024(5) -0.026(5)
C21 0.060(6) 0.051(5) 0.060(5) -0.008(4) 0.010(4) 0.000(5)
C22 0.110(7) 0.055(5) 0.108(7) -0.016(5) 0.041(6) -0.010(5)
C23 0.097(6) 0.085(6) 0.064(5) -0.023(4) 0.048(4) 0.002(5)
C24 0.136(7) 0.120(6) 0.099(6) -0.046(5) 0.039(5) 0.000(5)
C25 0.082(6) 0.068(5) 0.119(7) 0.008(5) 0.067(5) 0.002(4)
C26 0.104(6) 0.141(7) 0.150(7) 0.011(6) 0.062(6) 0.026(5)

loop_
_atom_type_symbol
_atom_type_description
_atom_type_scat_dispersion_real
_atom_type_scat_dispersion_imag
_atom_type_scat_source
C C 0.0033 0.0016 'International Tables Vol C Tables 4.2.6.8 and 6.1.1.4'
H H 0.0000 0.0000 'International Tables Vol C Tables 4.2.6.8 and 6.1.1.4'
N N 0.0061 0.0033 'International Tables Vol C Tables 4.2.6.8 and 6.1.1.4'
Al Al 0.0645 0.0514 'International Tables Vol C Tables 4.2.6.8 and 6.1.1.4'

loop_
_geom_angle_atom_site_label_1
_geom_angle_atom_site_label_2
_geom_angle_atom_site_label_3
_geom_angle
_geom_angle_site_symmetry_1
_geom_angle_site_symmetry_3
_geom_angle_publ_flag
N3 Al1 N1 96.0(2) . . ?
N3 Al1 C23 109.2(3) . . ?
N1 Al1 C23 109.4(3) . . ?
N3 Al1 C25 117.7(3) . . ?
N1 Al1 C25 100.9(3) . . ?
C23 Al1 C25 120.0(3) . . ?
C2 N1 N2 104.1(5) . . ?
C2 N1 Al1 136.2(5) . . ?
N2 N1 Al1 119.6(4) . . ?
C4 N2 N1 111.7(5) . . ?
C4 N2 C6 130.4(6) . . ?
N1 N2 C6 117.8(5) . . ?
C16 N3 C7 113.6(5) . . ?
C16 N3 Al1 122.5(4) . . ?
C7 N3 Al1 122.3(4) . . ?
C2 C1 H1A 109.5 . . ?
C2 C1 H1B 109.5 . . ?
H1A C1 H1B 109.5 . . ?
C2 C1 H1C 109.5 . . ?
H1A C1 H1C 109.5 . . ?
H1B C1 H1C 109.5 . . ?
N1 C2 C3 110.2(6) . . ?
N1 C2 C1 122.3(7) . . ?
C3 C2 C1 127.4(7) . . ?
C4 C3 C2 106.4(6) . . ?
C4 C3 H3 126.8 . . ?
C2 C3 H3 126.8 . . ?
N2 C4 C3 107.5(6) . . ?
N2 C4 C5 123.4(6) . . ?
C3 C4 C5 129.0(7) . . ?
C4 C5 H5A 109.5 . . ?
C4 C5 H5B 109.5 . . ?
H5A C5 H5B 109.5 . . ?
C4 C5 H5C 109.5 . . ?
H5A C5 H5C 109.5 . . ?
H5B C5 H5C 109.5 . . ?
N2 C6 C7 112.9(4) . . ?
N2 C6 H6A 109.0 . . ?
C7 C6 H6A 109.0 . . ?
N2 C6 H6B 109.0 . . ?
C7 C6 H6B 109.0 . . ?
H6A C6 H6B 107.8 . . ?
N3 C7 C8 113.6(5) . . ?
N3 C7 C6 106.2(5) . . ?
C8 C7 C6 107.4(5) . . ?
N3 C7 C14 111.3(5) . . ?
C8 C7 C14 112.0(5) . . ?
C6 C7 C14 105.7(4) . . ?
C9 C8 C13 113.9(6) . . ?
C9 C8 C7 123.7(6) . . ?
C13 C8 C7 122.3(6) . . ?
C10 C9 C8 125.1(6) . . ?
C10 C9 H9 117.4 . . ?
C8 C9 H9 117.4 . . ?
C11 C10 C9 118.8(7) . . ?
C11 C10 H10 120.6 . . ?
C9 C10 H10 120.6 . . ?
C10 C11 C12 120.6(7) . . ?
C10 C11 H11 119.7 . . ?
C12 C11 H11 119.7 . . ?
C11 C12 C13 117.9(7) . . ?
C11 C12 H12 121.1 . . ?
C13 C12 H12 121.1 . . ?
C8 C13 C12 123.5(7) . . ?
C8 C13 H13 118.2 . . ?
C12 C13 H13 118.2 . . ?
C15 C14 C7 116.7(5) . . ?
C15 C14 H14A 108.1 . . ?
C7 C14 H14A 108.1 . . ?
C15 C14 H14B 108.1 . . ?
C7 C14 H14B 108.1 . . ?
H14A C14 H14B 107.3 . . ?
C14 C15 H15A 109.5 . . ?
C14 C15 H15B 109.5 . . ?
H15A C15 H15B 109.5 . . ?
C14 C15 H15C 109.5 . . ?
H15A C15 H15C 109.5 . . ?
H15B C15 H15C 109.5 . . ?
C17 C16 C21 116.4(7) . . ?
C17 C16 N3 124.4(6) . . ?
C21 C16 N3 119.1(6) . . ?
C18 C17 C16 122.0(7) . . ?
C18 C17 H17 119.0 . . ?
C16 C17 H17 119.0 . . ?
C19 C18 C17 121.6(8) . . ?
C19 C18 H18 119.2 . . ?
C17 C18 H18 119.2 . . ?
C18 C19 C20 118.6(7) . . ?
C18 C19 H19 120.7 . . ?
C20 C19 H19 120.7 . . ?
C19 C20 C21 121.7(8) . . ?
C19 C20 H20 119.2 . . ?
C21 C20 H20 119.2 . . ?
C20 C21 C16 119.7(7) . . ?
C20 C21 C22 117.6(7) . . ?
C16 C21 C22 122.5(7) . . ?
C21 C22 H22A 109.5 . . ?
C21 C22 H22B 109.5 . . ?
H22A C22 H22B 109.5 . . ?
C21 C22 H22C 109.5 . . ?
H22A C22 H22C 109.5 . . ?
H22B C22 H22C 109.5 . . ?
C24 C23 Al1 121.4(5) . . ?
C24 C23 H23A 107.0 . . ?
Al1 C23 H23A 107.0 . . ?
C24 C23 H23B 107.0 . . ?
Al1 C23 H23B 107.0 . . ?
H23A C23 H23B 106.7 . . ?
C23 C24 H24A 109.5 . . ?
C23 C24 H24B 109.5 . . ?
H24A C24 H24B 109.5 . . ?
C23 C24 H24C 109.5 . . ?
H24A C24 H24C 109.5 . . ?
H24B C24 H24C 109.5 . . ?
C26 C25 Al1 116.3(5) . . ?
C26 C25 H25A 108.2 . . ?
Al1 C25 H25A 108.2 . . ?
C26 C25 H25B 108.2 . . ?
Al1 C25 H25B 108.2 . . ?
H25A C25 H25B 107.4 . . ?
C25 C26 H26A 109.5 . . ?
C25 C26 H26B 109.5 . . ?
H26A C26 H26B 109.5 . . ?
C25 C26 H26C 109.5 . . ?
H26A C26 H26C 109.5 . . ?
H26B C26 H26C 109.5 . . ?

loop_
_geom_bond_atom_site_label_1
_geom_bond_atom_site_label_2
_geom_bond_distance
_geom_bond_site_symmetry_2
_geom_bond_publ_flag
Al1 N3 1.857(5) . ?
Al1 N1 1.939(5) . ?
Al1 C23 1.978(7) . ?
Al1 C25 1.998(7) . ?
N1 C2 1.358(7) . ?
N1 N2 1.364(6) . ?
N2 C4 1.342(7) . ?
N2 C6 1.452(6) . ?
N3 C16 1.421(7) . ?
N3 C7 1.507(6) . ?
C1 C2 1.527(8) . ?
C1 H1A 0.9600 . ?
C1 H1B 0.9600 . ?
C1 H1C 0.9600 . ?
C2 C3 1.390(8) . ?
C3 C4 1.348(8) . ?
C3 H3 0.9300 . ?
C4 C5 1.512(8) . ?
C5 H5A 0.9600 . ?
C5 H5B 0.9600 . ?
C5 H5C 0.9600 . ?
C6 C7 1.535(7) . ?
C6 H6A 0.9700 . ?
C6 H6B 0.9700 . ?
C7 C8 1.514(7) . ?
C7 C14 1.547(7) . ?
C8 C9 1.383(7) . ?
C8 C13 1.397(8) . ?
C9 C10 1.371(7) . ?
C9 H9 0.9300 . ?
C10 C11 1.369(9) . ?
C10 H10 0.9300 . ?
C11 C12 1.386(9) . ?
C11 H11 0.9300 . ?
C12 C13 1.406(9) . ?
C12 H12 0.9300 . ?
C13 H13 0.9300 . ?
C14 C15 1.526(7) . ?
C14 H14A 0.9700 . ?
C14 H14B 0.9700 . ?
C15 H15A 0.9600 . ?
C15 H15B 0.9600 . ?
C15 H15C 0.9600 . ?
C16 C17 1.390(8) . ?
C16 C21 1.413(8) . ?
C17 C18 1.370(7) . ?
C17 H17 0.9300 . ?
C18 C19 1.359(9) . ?
C18 H18 0.9300 . ?
C19 C20 1.360(9) . ?
C19 H19 0.9300 . ?
C20 C21 1.405(9) . ?
C20 H20 0.9300 . ?
C21 C22 1.487(8) . ?
C22 H22A 0.9600 . ?
C22 H22B 0.9600 . ?
C22 H22C 0.9600 . ?
C23 C24 1.525(8) . ?
C23 H23A 0.9700 . ?
C23 H23B 0.9700 . ?
C24 H24A 0.9600 . ?
C24 H24B 0.9600 . ?
C24 H24C 0.9600 . ?
C25 C26 1.474(8) . ?
C25 H25A 0.9700 . ?
C25 H25B 0.9700 . ?
C26 H26A 0.9600 . ?
C26 H26B 0.9600 . ?
C26 H26C 0.9600 . ?

loop_
_geom_torsion_atom_site_label_1
_geom_torsion_atom_site_label_2
_geom_torsion_atom_site_label_3
_geom_torsion_atom_site_label_4
_geom_torsion
_geom_torsion_site_symmetry_1
_geom_torsion_site_symmetry_2
_geom_torsion_site_symmetry_3
_geom_torsion_site_symmetry_4
_geom_torsion_publ_flag
N3 Al1 N1 C2 -148.2(6) . . . . ?
C23 Al1 N1 C2 -35.4(7) . . . . ?
C25 Al1 N1 C2 92.1(6) . . . . ?
N3 Al1 N1 N2 35.6(4) . . . . ?
C23 Al1 N1 N2 148.5(4) . . . . ?
C25 Al1 N1 N2 -84.1(4) . . . . ?
C2 N1 N2 C4 3.3(6) . . . . ?
Al1 N1 N2 C4 -179.4(4) . . . . ?
C2 N1 N2 C6 179.2(5) . . . . ?
Al1 N1 N2 C6 -3.5(6) . . . . ?
N1 Al1 N3 C16 148.6(4) . . . . ?
C23 Al1 N3 C16 35.5(5) . . . . ?
C25 Al1 N3 C16 -105.8(5) . . . . ?
N1 Al1 N3 C7 -16.3(5) . . . . ?
C23 Al1 N3 C7 -129.3(4) . . . . ?
C25 Al1 N3 C7 89.3(5) . . . . ?
N2 N1 C2 C3 -2.6(7) . . . . ?
Al1 N1 C2 C3 -179.2(5) . . . . ?
N2 N1 C2 C1 -179.8(5) . . . . ?
Al1 N1 C2 C1 3.7(10) . . . . ?
N1 C2 C3 C4 1.0(8) . . . . ?
C1 C2 C3 C4 178.0(6) . . . . ?
N1 N2 C4 C3 -2.8(7) . . . . ?
C6 N2 C4 C3 -178.0(6) . . . . ?
N1 N2 C4 C5 179.3(5) . . . . ?
C6 N2 C4 C5 4.1(10) . . . . ?
C2 C3 C4 N2 1.0(8) . . . . ?
C2 C3 C4 C5 178.8(6) . . . . ?
C4 N2 C6 C7 117.4(7) . . . . ?
N1 N2 C6 C7 -57.6(7) . . . . ?
C16 N3 C7 C8 -77.2(6) . . . . ?
Al1 N3 C7 C8 88.9(5) . . . . ?
C16 N3 C7 C6 165.0(4) . . . . ?
Al1 N3 C7 C6 -28.9(6) . . . . ?
C16 N3 C7 C14 50.4(6) . . . . ?
Al1 N3 C7 C14 -143.5(4) . . . . ?
N2 C6 C7 N3 73.5(6) . . . . ?
N2 C6 C7 C8 -48.4(7) . . . . ?
N2 C6 C7 C14 -168.2(5) . . . . ?
N3 C7 C8 C9 -17.1(8) . . . . ?
C6 C7 C8 C9 100.1(6) . . . . ?
C14 C7 C8 C9 -144.3(5) . . . . ?
N3 C7 C8 C13 164.8(5) . . . . ?
C6 C7 C8 C13 -78.0(7) . . . . ?
C14 C7 C8 C13 37.7(8) . . . . ?
C13 C8 C9 C10 -2.2(9) . . . . ?
C7 C8 C9 C10 179.7(6) . . . . ?
C8 C9 C10 C11 1.5(10) . . . . ?
C9 C10 C11 C12 2.2(11) . . . . ?
C10 C11 C12 C13 -4.7(11) . . . . ?
C9 C8 C13 C12 -0.7(10) . . . . ?
C7 C8 C13 C12 177.5(6) . . . . ?
C11 C12 C13 C8 4.0(11) . . . . ?
N3 C7 C14 C15 45.8(7) . . . . ?
C8 C7 C14 C15 174.1(5) . . . . ?
C6 C7 C14 C15 -69.2(6) . . . . ?
C7 N3 C16 C17 33.3(7) . . . . ?
Al1 N3 C16 C17 -132.8(5) . . . . ?
C7 N3 C16 C21 -146.0(5) . . . . ?
Al1 N3 C16 C21 47.9(7) . . . . ?
C21 C16 C17 C18 1.5(8) . . . . ?
N3 C16 C17 C18 -177.8(5) . . . . ?
C16 C17 C18 C19 -2.4(10) . . . . ?
C17 C18 C19 C20 1.8(11) . . . . ?
C18 C19 C20 C21 -0.3(11) . . . . ?
C19 C20 C21 C16 -0.5(10) . . . . ?
C19 C20 C21 C22 174.2(7) . . . . ?
C17 C16 C21 C20 0.0(9) . . . . ?
N3 C16 C21 C20 179.3(5) . . . . ?
C17 C16 C21 C22 -174.5(6) . . . . ?
N3 C16 C21 C22 4.8(9) . . . . ?
N3 Al1 C23 C24 -147.5(6) . . . . ?
N1 Al1 C23 C24 108.6(6) . . . . ?
C25 Al1 C23 C24 -7.1(7) . . . . ?
N3 Al1 C25 C26 -152.4(5) . . . . ?
N1 Al1 C25 C26 -49.6(6) . . . . ?
C23 Al1 C25 C26 70.5(7) . . . . ?
